data_1531265
loop_
_publ_author_name
'Carvajal, J.J.'
'Aguilo, M.'
'Garcia-Munoz, J.L.'
'Sole, R.'
'Gavalda, J.'
'Massons, J.'
'Diaz, F.'

_publ_section_title
;
 Selective dstribution of dopants among M O6 octahedra in Rb Ti0.927
 Nb0.056 Er0.017 O P O4 : a neutron diffraction study
;
_journal_name_full 'Journal of Solid State Chemistry'
_journal_page_first 257
_journal_page_last 261
_journal_volume 171
_journal_year 2003
_chemical_formula_sum 'Er0.017 Nb0.056 O5 P Rb Ti0.927'
_chemical_name_systematic 'Rb (Ti0.927 Nb0.056 Er0.017) O P O4'
_space_group_IT_number 33
_symmetry_space_group_name_Hall 'P 2c -2n'
_symmetry_space_group_name_H-M 'P n a 21'
_cell_angle_alpha 90
_cell_angle_beta 90
_cell_angle_gamma 90
_cell_formula_units_Z 8
_cell_length_a 12.9716
_cell_length_b 6.5069
_cell_length_c 10.574
_cell_volume 892.497
_citation_journal_id_ASTM JSSCBI
_cod_data_source_file Carvajal_JSSCBI_2003_1510.cif
_cod_data_source_block Er0.017Nb0.056O5P1Rb1Ti0.927
_cod_original_cell_volume 892.4974
_cod_original_formula_sum 'Er0.017 Nb0.056 O5 P1 Rb1 Ti0.927'
_cod_database_code 1531265

loop_
_symmetry_equiv_pos_as_xyz
x,y,z
-x,-y,z+1/2
-x+1/2,y+1/2,z+1/2
x+1/2,-y+1/2,z

loop_
_atom_site_label
_atom_site_type_symbol
_atom_site_fract_x
_atom_site_fract_y
_atom_site_fract_z
_atom_site_occupancy
_atom_site_U_iso_or_equiv
Nb1 Nb+5 0.373 0.491 0.437 0.111 0.0
O9 O-2 0.223 0.96 0.079 1 0.0
O10 O-2 0.222 0.045 0.827 1 0.0
O8 O-2 0.254 0.458 0.834 1 0.0
Rb2 Rb+1 0.1058 0.69 0.519 1 0.0
Er2 Er+3 0.247 0.268 0.692 0.017 0.0
O1 O-2 0.4837 0.484 0.588 1 0.0
Ti1 Ti+4 0.373 0.491 0.437 0.871 0.0
P1 P+5 0.499 0.335 0.695 1 0.0
P2 P+5 0.1812 0.495 0.946 1 0.0
Rb1 Rb+1 0.3864 0.786 0.765 1 0.0
O2 O-2 0.512 0.456 0.821 1 0.0
O6 O-2 0.116 0.69 0.921 1 0.0
O5 O-2 0.11 0.311 0.981 1 0.0
Er1 Er+3 0.373 0.491 0.437 0.017 0.0
O7 O-2 0.251 0.542 0.064 1 0.0
Ti2 Ti+4 0.247 0.268 0.692 0.983 0.0
O4 O-2 0.594 0.197 0.677 1 0.0
O3 O-2 0.398 0.201 0.717 1 0.0
